data_4038124
loop_
_publ_author_name
'W\"ossner, Jan S'
'Esser, Birgit'

_publ_section_title
;
 Spiroconjugated Donor-\s-Acceptor Charge-Transfer Dyes: Effect of the
 \p-Subsystems on the Optoelectronic Properties.
;
_journal_issue 7
_journal_name_full 'The Journal of organic chemistry'
_journal_page_first 5048
_journal_page_last 5057
_journal_paper_doi 10.1021/acs.joc.0c00567
_journal_volume 85
_journal_year 2020
_chemical_absolute_configuration ad
_chemical_formula_moiety 'C H2 Cl2, C33 H18 O4'
_chemical_formula_sum 'C34 H20 Cl2 O4'
_chemical_formula_weight 563.40
_space_group_crystal_system orthorhombic
_space_group_IT_number 19
_space_group_name_Hall 'P 2ac 2ab'
_space_group_name_H-M_alt 'P 21 21 21'
_atom_sites_solution_hydrogens geom
_atom_sites_solution_primary dual
_audit_creation_date 2018-12-20
_audit_creation_method
;
Olex2 1.2
(compiled 2018.05.29 svn.r3508 for OlexSys, GUI svn.r5506)
;
_cell_angle_alpha 90
_cell_angle_beta 90
_cell_angle_gamma 90
_cell_formula_units_Z 4
_cell_length_a 5.3479(8)
_cell_length_b 17.257(3)
_cell_length_c 28.107(4)
_cell_measurement_reflns_used 9869
_cell_measurement_temperature 100
_cell_measurement_theta_max 32.406
_cell_measurement_theta_min 2.372
_cell_volume 2594.0(7)
_computing_cell_refinement 'SAINT V8.38A (Madison, 2016)'
_computing_data_collection 'Bruker APEX2 software'
_computing_data_reduction 'SAINT V8.38A (Madison, 2016)'
_computing_molecular_graphics 'Olex2 (Dolomanov et al., 2009)'
_computing_publication_material 'Olex2 (Dolomanov et al., 2009)'
_computing_structure_refinement 'ShelXL (Sheldrick, 2015)'
_computing_structure_solution 'ShelXT (Sheldrick, 2015)'
_diffrn_ambient_temperature 100.01
_diffrn_detector 'Bruker APEX2 area detector'
_diffrn_detector_area_resol_mean 7.9
_diffrn_detector_type 'CCD area detector'
_diffrn_measured_fraction_theta_full 1.000
_diffrn_measured_fraction_theta_max 0.931
_diffrn_measurement_device 'fixed-chi two circle goniometer'
_diffrn_measurement_device_type 'Bruker SMART APEX2 area detector'
_diffrn_measurement_method '\w and \f scans'
_diffrn_radiation_monochromator 'mirror optics'
_diffrn_radiation_probe x-ray
_diffrn_radiation_type MoK\a
_diffrn_radiation_wavelength 0.71073
_diffrn_reflns_av_R_equivalents 0.0333
_diffrn_reflns_av_unetI/netI 0.0470
_diffrn_reflns_Laue_measured_fraction_full 1.000
_diffrn_reflns_Laue_measured_fraction_max 0.931
_diffrn_reflns_limit_h_max 8
_diffrn_reflns_limit_h_min -7
_diffrn_reflns_limit_k_max 25
_diffrn_reflns_limit_k_min -23
_diffrn_reflns_limit_l_max 31
_diffrn_reflns_limit_l_min -42
_diffrn_reflns_number 34844
_diffrn_reflns_point_group_measured_fraction_full 1.000
_diffrn_reflns_point_group_measured_fraction_max 0.885
_diffrn_reflns_theta_full 25.242
_diffrn_reflns_theta_max 33.185
_diffrn_reflns_theta_min 1.385
_diffrn_source 'microfocus sealed X-ray tube'
_diffrn_source_current 50
_diffrn_source_type 'Incoatec Mo I\ms'
_diffrn_source_voltage 0.6
_exptl_absorpt_coefficient_mu 0.291
_exptl_absorpt_correction_T_max 0.7466
_exptl_absorpt_correction_T_min 0.6959
_exptl_absorpt_correction_type multi-scan
_exptl_absorpt_process_details
'SADABS-2016/2 (Bruker,2016/2) was used for absorption correction. wR2(int) was 0.1407 before and 0.0485 after correction. The Ratio of minimum to maximum transmission is 0.9321. The \l/2 correction factor is Not present.'
_exptl_crystal_colour colourless
_exptl_crystal_colour_primary colourless
_exptl_crystal_density_diffrn 1.443
_exptl_crystal_description block
_exptl_crystal_F_000 1160
_exptl_crystal_recrystallization_method 'The material was recrystallised from CHCl2 by slow evaporation'
_exptl_crystal_size_max 0.25
_exptl_crystal_size_mid 0.14
_exptl_crystal_size_min 0.08
_refine_diff_density_max 0.412
_refine_diff_density_min -0.715
_refine_diff_density_rms 0.075
_refine_ls_abs_structure_details
;
 Flack x determined using 2633 quotients [(I+)-(I-)]/[(I+)+(I-)]
 (Parsons, Flack and Wagner, Acta Cryst. B69 (2013) 249-259).
;
_refine_ls_abs_structure_Flack 0.025(17)
_refine_ls_extinction_method none
_refine_ls_goodness_of_fit_ref 1.039
_refine_ls_hydrogen_treatment constr
_refine_ls_matrix_type full
_refine_ls_number_parameters 361
_refine_ls_number_reflns 8789
_refine_ls_number_restraints 0
_refine_ls_restrained_S_all 1.039
_refine_ls_R_factor_all 0.0612
_refine_ls_R_factor_gt 0.0496
_refine_ls_shift/su_max 0.001
_refine_ls_shift/su_mean 0.000
_refine_ls_structure_factor_coef Fsqd
_refine_ls_weighting_details 'w=1/[\s^2^(Fo^2^)+(0.0649P)^2^+1.4038P] where P=(Fo^2^+2Fc^2^)/3'
_refine_ls_weighting_scheme calc
_refine_ls_wR_factor_gt 0.1251
_refine_ls_wR_factor_ref 0.1312
_reflns_Friedel_coverage 0.679
_reflns_Friedel_fraction_full 0.999
_reflns_Friedel_fraction_max 0.825
_reflns_number_gt 7572
_reflns_number_total 8789
_reflns_threshold_expression 'I > 2\s(I)'
_cod_data_source_file jo0c00567_si_002.cif
_cod_data_source_block esser_jw283_0m_a
_cod_depositor_comments 'Adding full bibliography for 4038114--4038124.cif.'
_cod_original_cell_volume 2593.9(6)
_cod_database_code 4038124
_shelx_shelxl_version_number 2018/3
_shelx_space_group_comment
;
The symmetry employed for this shelxl refinement is uniquely defined
by the following loop, which should always be used as a source of
symmetry information in preference to the above space-group names.
They are only intended as comments.
;
_shelx_estimated_absorpt_t_max 0.977
_shelx_estimated_absorpt_t_min 0.931
_olex2_refinement_description
;
1. Fixed Uiso
 At 1.2 times of:
  All C(H) groups, All C(H,H) groups
2.a Secondary CH2 refined with riding coordinates:
 C34(H34A,H34B)
2.b Aromatic/amide H refined with riding coordinates:
 C3(H3), C4(H4), C5(H5), C6(H6), C8(H8), C9(H9), C13(H13), C14(H14), C16(H16),
 C17(H17), C18(H18), C19(H19), C24(H24), C25(H25), C26(H26), C28(H28), C29(H29),
  C30(H30)
;
_olex2_diffrn_ambient_temperature_device 'Oxford Cryosystems 800'
_olex2_exptl_crystal_mounting_method 'The crystal was mounted on a MITIGEN holder in perfluoroether oil'
_olex2_submission_special_instructions 'No special instructions were received'

loop_
_space_group_symop_operation_xyz
'x, y, z'
'-x+1/2, -y, z+1/2'
'-x, y+1/2, -z+1/2'
'x+1/2, -y+1/2, -z'

loop_
_atom_site_label
_atom_site_type_symbol
_atom_site_fract_x
_atom_site_fract_y
_atom_site_fract_z
_atom_site_U_iso_or_equiv
_atom_site_adp_type
_atom_site_occupancy
_atom_site_site_symmetry_order
_atom_site_calc_flag
_atom_site_refinement_flags_posn
_atom_site_refinement_flags_adp
_atom_site_refinement_flags_occupancy
_atom_site_disorder_assembly
_atom_site_disorder_group
Cl1 Cl -0.0067(2) 0.18485(5) 0.62813(3) 0.0407(2) Uani 1 1 d . . . . .
O1 O 0.3672(3) 0.52642(9) 0.67324(6) 0.0103(3) Uani 1 1 d . . . . .
C1 C 0.0346(4) 0.60738(12) 0.61680(8) 0.0090(4) Uani 1 1 d . . . . .
Cl2 Cl 0.3208(2) 0.22757(5) 0.54811(4) 0.0430(2) Uani 1 1 d . . . . .
O2 O -0.0756(3) 0.52250(9) 0.68200(6) 0.0107(3) Uani 1 1 d . . . . .
C2 C 0.0153(5) 0.68356(12) 0.59533(8) 0.0098(4) Uani 1 1 d . . . . .
C3 C 0.1745(5) 0.70811(13) 0.55756(8) 0.0114(4) Uani 1 1 d . . . . .
H3 H 0.299453 0.673983 0.545819 0.014 Uiso 1 1 calc R . . . .
O3 O 0.0935(4) 0.58661(10) 0.76551(7) 0.0170(4) Uani 1 1 d . . . . .
C4 C 0.1488(5) 0.78141(13) 0.53773(8) 0.0134(4) Uani 1 1 d . . . . .
H4 H 0.259666 0.797583 0.513258 0.016 Uiso 1 1 calc R . . . .
O4 O 0.0276(4) 0.37217(10) 0.67166(6) 0.0153(4) Uani 1 1 d . . . . .
C5 C -0.0415(5) 0.83222(13) 0.55375(8) 0.0139(5) Uani 1 1 d . . . . .
H5 H -0.062848 0.881332 0.539028 0.017 Uiso 1 1 calc R . . . .
C6 C -0.1957(5) 0.81043(13) 0.59068(9) 0.0121(4) Uani 1 1 d . . . . .
H6 H -0.323578 0.844686 0.601074 0.015 Uiso 1 1 calc R . . . .
C7 C -0.1661(5) 0.73715(13) 0.61355(8) 0.0105(4) Uani 1 1 d . . . . .
C8 C -0.3041(5) 0.71764(13) 0.65540(8) 0.0114(4) Uani 1 1 d . . . . .
H8 H -0.428374 0.752202 0.666918 0.014 Uiso 1 1 calc R . . . .
C9 C -0.2590(5) 0.64945(14) 0.67921(9) 0.0118(4) Uani 1 1 d . . . . .
H9 H -0.339792 0.639067 0.708628 0.014 Uiso 1 1 calc R . . . .
C10 C -0.0908(4) 0.59480(13) 0.65937(8) 0.0093(4) Uani 1 1 d . . . . .
C11 C 0.1917(5) 0.54494(12) 0.59560(8) 0.0095(4) Uani 1 1 d . . . . .
C12 C 0.3605(5) 0.50654(12) 0.62467(8) 0.0097(4) Uani 1 1 d . . . . .
C13 C 0.5344(5) 0.45067(13) 0.60799(8) 0.0119(4) Uani 1 1 d . . . . .
H13 H 0.650221 0.427098 0.629145 0.014 Uiso 1 1 calc R . . . .
C14 C 0.5315(5) 0.43134(13) 0.56029(8) 0.0132(4) Uani 1 1 d . . . . .
H14 H 0.651259 0.395751 0.548206 0.016 Uiso 1 1 calc R . . . .
C15 C 0.3501(5) 0.46438(13) 0.52898(8) 0.0117(4) Uani 1 1 d . . . . .
C16 C 0.3382(6) 0.44090(14) 0.48015(8) 0.0155(5) Uani 1 1 d . . . . .
H16 H 0.457758 0.405221 0.468114 0.019 Uiso 1 1 calc R . . . .
C17 C 0.1541(5) 0.46967(14) 0.45029(9) 0.0165(5) Uani 1 1 d . . . . .
H17 H 0.148446 0.453959 0.417912 0.020 Uiso 1 1 calc R . . . .
C18 C -0.0255(5) 0.52254(14) 0.46811(8) 0.0144(4) Uani 1 1 d . . . . .
H18 H -0.154187 0.540983 0.447747 0.017 Uiso 1 1 calc R . . . .
C19 C -0.0157(5) 0.54769(13) 0.51491(8) 0.0115(4) Uani 1 1 d . . . . .
H19 H -0.137006 0.583468 0.526159 0.014 Uiso 1 1 calc R . . . .
C20 C 0.1746(5) 0.52049(13) 0.54644(8) 0.0105(4) Uani 1 1 d . . . . .
C21 C 0.1566(5) 0.49873(12) 0.69987(8) 0.0095(4) Uani 1 1 d . . . . .
C22 C 0.2109(5) 0.53135(13) 0.75052(8) 0.0113(4) Uani 1 1 d . . . . .
C23 C 0.4182(5) 0.49234(14) 0.77663(8) 0.0133(4) Uani 1 1 d . . . . .
C24 C 0.5327(5) 0.52985(16) 0.81445(9) 0.0187(5) Uani 1 1 d . . . . .
H24 H 0.476810 0.579817 0.823836 0.022 Uiso 1 1 calc R . . . .
C25 C 0.7335(6) 0.49382(18) 0.83924(10) 0.0225(6) Uani 1 1 d . . . . .
H25 H 0.811318 0.519907 0.865059 0.027 Uiso 1 1 calc R . . . .
C26 C 0.8149(6) 0.42170(18) 0.82605(10) 0.0232(6) Uani 1 1 d . . . . .
H26 H 0.949928 0.398497 0.842770 0.028 Uiso 1 1 calc R . . . .
C27 C 0.7009(5) 0.38083(16) 0.78768(9) 0.0178(5) Uani 1 1 d . . . . .
C28 C 0.7809(5) 0.30530(16) 0.77390(10) 0.0209(6) Uani 1 1 d . . . . .
H28 H 0.917102 0.281790 0.790094 0.025 Uiso 1 1 calc R . . . .
C29 C 0.6645(6) 0.26578(15) 0.73758(10) 0.0208(5) Uani 1 1 d . . . . .
H29 H 0.721973 0.215744 0.728686 0.025 Uiso 1 1 calc R . . . .
C30 C 0.4588(5) 0.29969(14) 0.71340(9) 0.0175(5) Uani 1 1 d . . . . .
H30 H 0.375674 0.271441 0.689077 0.021 Uiso 1 1 calc R . . . .
C31 C 0.3781(5) 0.37360(13) 0.72497(8) 0.0125(4) Uani 1 1 d . . . . .
C32 C 0.1680(5) 0.40874(13) 0.69778(8) 0.0113(4) Uani 1 1 d . . . . .
C33 C 0.4982(5) 0.41633(14) 0.76241(8) 0.0134(4) Uani 1 1 d . . . . .
C34 C 0.0560(8) 0.2541(2) 0.58261(12) 0.0374(8) Uani 1 1 d . . . . .
H34A H -0.091762 0.258523 0.561572 0.045 Uiso 1 1 calc R . . . .
H34B H 0.085725 0.305407 0.597306 0.045 Uiso 1 1 calc R . . . .

loop_
_atom_site_aniso_label
_atom_site_aniso_U_11
_atom_site_aniso_U_22
_atom_site_aniso_U_33
_atom_site_aniso_U_23
_atom_site_aniso_U_13
_atom_site_aniso_U_12
Cl1 0.0590(6) 0.0313(4) 0.0317(4) -0.0054(3) -0.0015(4) -0.0087(4)
O1 0.0100(8) 0.0121(7) 0.0088(7) 0.0015(5) -0.0007(6) -0.0024(6)
C1 0.0086(10) 0.0077(9) 0.0107(9) 0.0002(7) -0.0018(8) 0.0003(8)
Cl2 0.0414(5) 0.0385(4) 0.0492(5) -0.0107(4) 0.0048(4) -0.0097(4)
O2 0.0083(8) 0.0096(7) 0.0143(8) 0.0035(6) -0.0014(6) -0.0004(6)
C2 0.0112(10) 0.0081(9) 0.0101(9) -0.0004(7) -0.0015(8) -0.0013(8)
C3 0.0110(10) 0.0113(9) 0.0119(10) 0.0000(7) 0.0013(9) 0.0001(9)
O3 0.0223(10) 0.0137(8) 0.0149(8) -0.0018(6) 0.0005(7) -0.0003(7)
C4 0.0160(11) 0.0114(9) 0.0129(10) 0.0019(8) 0.0013(9) -0.0016(9)
O4 0.0163(9) 0.0118(7) 0.0179(8) 0.0005(6) -0.0016(7) -0.0017(7)
C5 0.0193(12) 0.0091(9) 0.0134(10) 0.0012(7) -0.0036(9) -0.0002(9)
C6 0.0126(11) 0.0086(9) 0.0152(10) -0.0016(8) -0.0037(9) 0.0020(8)
C7 0.0104(10) 0.0099(9) 0.0113(10) -0.0017(7) -0.0011(9) -0.0001(9)
C8 0.0103(11) 0.0110(9) 0.0128(10) -0.0015(7) 0.0008(8) 0.0001(8)
C9 0.0109(11) 0.0117(10) 0.0128(11) -0.0012(8) 0.0014(8) -0.0023(8)
C10 0.0093(10) 0.0083(9) 0.0104(10) 0.0006(7) -0.0010(8) -0.0014(8)
C11 0.0091(10) 0.0081(9) 0.0115(10) 0.0006(7) 0.0005(8) -0.0006(8)
C12 0.0097(10) 0.0094(9) 0.0099(9) 0.0005(7) -0.0003(8) -0.0018(8)
C13 0.0097(11) 0.0109(9) 0.0151(10) 0.0015(7) -0.0011(8) 0.0009(8)
C14 0.0129(11) 0.0109(10) 0.0159(10) -0.0009(8) 0.0006(9) 0.0027(9)
C15 0.0131(11) 0.0093(9) 0.0126(10) -0.0009(7) -0.0003(9) -0.0009(9)
C16 0.0192(12) 0.0148(10) 0.0125(10) -0.0043(8) 0.0013(9) 0.0036(10)
C17 0.0209(13) 0.0170(11) 0.0116(10) -0.0036(8) -0.0023(10) 0.0004(10)
C18 0.0153(12) 0.0147(10) 0.0132(10) -0.0008(8) -0.0045(9) 0.0005(9)
C19 0.0118(11) 0.0095(9) 0.0132(10) -0.0002(7) -0.0013(8) 0.0006(9)
C20 0.0114(10) 0.0093(9) 0.0107(9) 0.0006(7) -0.0002(8) -0.0008(8)
C21 0.0079(10) 0.0099(9) 0.0107(9) 0.0013(7) -0.0012(8) -0.0003(8)
C22 0.0128(11) 0.0105(10) 0.0107(9) 0.0015(7) 0.0010(8) -0.0036(8)
C23 0.0130(11) 0.0174(11) 0.0095(10) 0.0032(8) 0.0004(8) -0.0021(9)
C24 0.0203(13) 0.0246(12) 0.0113(10) 0.0018(9) -0.0010(10) -0.0062(11)
C25 0.0208(14) 0.0355(15) 0.0111(11) 0.0059(10) -0.0057(10) -0.0090(12)
C26 0.0153(12) 0.0368(15) 0.0173(12) 0.0132(11) -0.0055(10) -0.0035(12)
C27 0.0139(12) 0.0241(12) 0.0153(11) 0.0104(9) 0.0019(9) 0.0015(10)
C28 0.0135(12) 0.0254(13) 0.0239(13) 0.0154(11) 0.0031(10) 0.0064(10)
C29 0.0198(13) 0.0181(11) 0.0246(13) 0.0092(10) 0.0073(11) 0.0071(11)
C30 0.0199(13) 0.0138(11) 0.0187(11) 0.0033(8) 0.0028(10) 0.0025(10)
C31 0.0132(11) 0.0125(10) 0.0119(10) 0.0045(8) 0.0018(9) 0.0010(9)
C32 0.0126(11) 0.0095(9) 0.0118(10) 0.0016(7) 0.0013(9) -0.0002(9)
C33 0.0115(10) 0.0180(10) 0.0107(9) 0.0067(8) -0.0004(9) -0.0002(9)
C34 0.050(2) 0.0315(16) 0.0306(17) -0.0060(13) -0.0043(16) 0.0099(16)

loop_
_atom_type_symbol
_atom_type_description
_atom_type_scat_dispersion_real
_atom_type_scat_dispersion_imag
_atom_type_scat_source
C C 0.0033 0.0016 'International Tables Vol C Tables 4.2.6.8 and 6.1.1.4'
H H 0.0000 0.0000 'International Tables Vol C Tables 4.2.6.8 and 6.1.1.4'
Cl Cl 0.1484 0.1585 'International Tables Vol C Tables 4.2.6.8 and 6.1.1.4'
O O 0.0106 0.0060 'International Tables Vol C Tables 4.2.6.8 and 6.1.1.4'

loop_
_geom_angle_atom_site_label_1
_geom_angle_atom_site_label_2
_geom_angle_atom_site_label_3
_geom_angle
_geom_angle_site_symmetry_1
_geom_angle_site_symmetry_3
_geom_angle_publ_flag
C12 O1 C21 113.87(18) . . ?
C2 C1 C11 121.9(2) . . ?
C10 C1 C2 117.8(2) . . ?
C10 C1 C11 120.24(19) . . ?
C21 O2 C10 118.33(18) . . ?
C3 C2 C1 122.5(2) . . ?
C3 C2 C7 118.6(2) . . ?
C7 C2 C1 118.9(2) . . ?
C4 C3 C2 120.7(2) . . ?
C3 C4 C5 120.5(2) . . ?
C6 C5 C4 120.0(2) . . ?
C5 C6 C7 121.0(2) . . ?
C6 C7 C2 119.0(2) . . ?
C6 C7 C8 121.5(2) . . ?
C8 C7 C2 119.4(2) . . ?
C9 C8 C7 120.8(2) . . ?
C8 C9 C10 119.3(2) . . ?
C1 C10 O2 120.1(2) . . ?
C1 C10 C9 122.8(2) . . ?
O2 C10 C9 116.7(2) . . ?
C12 C11 C1 118.5(2) . . ?
C12 C11 C20 117.7(2) . . ?
C20 C11 C1 123.8(2) . . ?
O1 C12 C13 118.0(2) . . ?
C11 C12 O1 118.1(2) . . ?
C11 C12 C13 123.8(2) . . ?
C14 C13 C12 118.5(2) . . ?
C13 C14 C15 120.6(2) . . ?
C14 C15 C16 120.5(2) . . ?
C14 C15 C20 120.2(2) . . ?
C16 C15 C20 119.3(2) . . ?
C17 C16 C15 120.7(2) . . ?
C16 C17 C18 119.9(2) . . ?
C19 C18 C17 120.8(2) . . ?
C18 C19 C20 120.9(2) . . ?
C15 C20 C11 118.8(2) . . ?
C19 C20 C11 122.8(2) . . ?
C19 C20 C15 118.4(2) . . ?
O1 C21 C22 102.13(18) . . ?
O1 C21 C32 106.39(18) . . ?
O2 C21 O1 114.30(17) . . ?
O2 C21 C22 112.76(19) . . ?
O2 C21 C32 108.28(19) . . ?
C32 C21 C22 112.83(18) . . ?
O3 C22 C21 120.2(2) . . ?
O3 C22 C23 124.6(2) . . ?
C23 C22 C21 115.18(19) . . ?
C24 C23 C22 119.7(2) . . ?
C24 C23 C33 120.5(2) . . ?
C33 C23 C22 119.8(2) . . ?
C23 C24 C25 120.3(3) . . ?
C26 C25 C24 120.3(3) . . ?
C25 C26 C27 121.2(3) . . ?
C26 C27 C33 119.1(3) . . ?
C28 C27 C26 122.0(3) . . ?
C28 C27 C33 118.9(3) . . ?
C29 C28 C27 121.3(2) . . ?
C28 C29 C30 120.1(2) . . ?
C31 C30 C29 120.6(3) . . ?
C30 C31 C32 119.3(2) . . ?
C30 C31 C33 120.4(2) . . ?
C33 C31 C32 120.3(2) . . ?
O4 C32 C21 120.9(2) . . ?
O4 C32 C31 124.1(2) . . ?
C31 C32 C21 114.6(2) . . ?
C23 C33 C31 122.6(2) . . ?
C27 C33 C23 118.5(2) . . ?
C27 C33 C31 118.8(2) . . ?
Cl2 C34 Cl1 111.7(2) . . ?

loop_
_geom_bond_atom_site_label_1
_geom_bond_atom_site_label_2
_geom_bond_distance
_geom_bond_site_symmetry_2
_geom_bond_publ_flag
Cl1 C34 1.783(4) . ?
O1 C12 1.408(3) . ?
O1 C21 1.434(3) . ?
C1 C2 1.450(3) . ?
C1 C10 1.389(3) . ?
C1 C11 1.491(3) . ?
Cl2 C34 1.776(4) . ?
O2 C10 1.403(3) . ?
O2 C21 1.401(3) . ?
C2 C3 1.425(3) . ?
C2 C7 1.435(3) . ?
C3 C4 1.389(3) . ?
O3 C22 1.217(3) . ?
C4 C5 1.417(4) . ?
O4 C32 1.225(3) . ?
C5 C6 1.378(4) . ?
C6 C7 1.427(3) . ?
C7 C8 1.429(3) . ?
C8 C9 1.375(3) . ?
C9 C10 1.418(3) . ?
C11 C12 1.386(3) . ?
C11 C20 1.448(3) . ?
C12 C13 1.419(3) . ?
C13 C14 1.382(3) . ?
C14 C15 1.429(3) . ?
C15 C16 1.432(3) . ?
C15 C20 1.435(3) . ?
C16 C17 1.386(4) . ?
C17 C18 1.416(4) . ?
C18 C19 1.386(3) . ?
C19 C20 1.429(3) . ?
C21 C22 1.558(3) . ?
C21 C32 1.555(3) . ?
C22 C23 1.490(3) . ?
C23 C24 1.387(4) . ?
C23 C33 1.436(3) . ?
C24 C25 1.423(4) . ?
C25 C26 1.370(5) . ?
C26 C27 1.425(4) . ?
C27 C28 1.425(4) . ?
C27 C33 1.434(4) . ?
C28 C29 1.376(4) . ?
C29 C30 1.419(4) . ?
C30 C31 1.385(3) . ?
C31 C32 1.488(3) . ?
C31 C33 1.437(4) . ?
